data_7049344
loop_
_publ_author_name
'Gao, Yafei'
'Chen, Qi'
'Leng, Xuebing'
'Deng, Liang'

_publ_section_title
;
 Cyclometallation reactions of a three-coordinate cobalt(i) complex
 bearing a nonsymmetric N-heterocyclic carbene ligand.
;
_journal_issue 26
_journal_name_full 'Dalton transactions (Cambridge, England : 2003)'
_journal_page_first 9676
_journal_page_last 9683
_journal_paper_doi 10.1039/c9dt00731h
_journal_volume 48
_journal_year 2019
_chemical_formula_moiety 'C42 H47 Cl Co N2 P'
_chemical_formula_sum 'C42 H47 Cl Co N2 P'
_chemical_formula_weight 705.16
_space_group_crystal_system triclinic
_space_group_IT_number 2
_space_group_name_Hall '-P 1'
_space_group_name_H-M_alt 'P -1'
_symmetry_space_group_name_Hall '-P 1'
_symmetry_space_group_name_H-M 'P -1'
_atom_sites_solution_hydrogens geom
_atom_sites_solution_primary direct
_audit_creation_date 2014-11-19
_audit_creation_method
;
Olex2 1.2
(compiled 2014.07.22 svn.r2960 for OlexSys, GUI svn.r4862)
;
_audit_update_record
;
2019-02-13 deposited with the CCDC.    2019-03-18 downloaded from the CCDC.
;
_cell_angle_alpha 89.115(6)
_cell_angle_beta 87.656(7)
_cell_angle_gamma 75.046(6)
_cell_formula_units_Z 2
_cell_length_a 12.053(4)
_cell_length_b 12.394(4)
_cell_length_c 12.694(4)
_cell_measurement_reflns_used 1094
_cell_measurement_temperature 130
_cell_measurement_theta_max 22.53
_cell_measurement_theta_min 2.33
_cell_volume 1830.5(10)
_computing_cell_refinement 'SAINT v7.68A (Bruker, 2009)'
_computing_data_reduction 'SAINT v7.68A (Bruker, 2009)'
_computing_molecular_graphics 'Olex2 (Dolomanov et al., 2009)'
_computing_publication_material 'Olex2 (Dolomanov et al., 2009)'
_computing_structure_refinement 'XL (Sheldrick, 2008)'
_computing_structure_solution 'ShelXS (Sheldrick, 2008)'
_diffrn_ambient_temperature 130
_diffrn_measured_fraction_theta_full 1.000
_diffrn_measured_fraction_theta_max 0.985
_diffrn_measurement_device_type 'Bruker APEX-II CCD'
_diffrn_measurement_method '\f and \w scans'
_diffrn_radiation_monochromator graphite
_diffrn_radiation_type MoK\a
_diffrn_radiation_wavelength 0.71073
_diffrn_reflns_av_R_equivalents 0.0845
_diffrn_reflns_av_unetI/netI 0.1668
_diffrn_reflns_Laue_measured_fraction_full 1.000
_diffrn_reflns_Laue_measured_fraction_max 0.985
_diffrn_reflns_limit_h_max 15
_diffrn_reflns_limit_h_min -15
_diffrn_reflns_limit_k_max 15
_diffrn_reflns_limit_k_min -15
_diffrn_reflns_limit_l_max 13
_diffrn_reflns_limit_l_min -16
_diffrn_reflns_number 14533
_diffrn_reflns_point_group_measured_fraction_full 1.000
_diffrn_reflns_point_group_measured_fraction_max 0.985
_diffrn_reflns_theta_full 26.000
_diffrn_reflns_theta_max 27.347
_diffrn_reflns_theta_min 1.606
_diffrn_standards_number 0
_exptl_absorpt_coefficient_mu 0.617
_exptl_absorpt_correction_T_max 0.7456
_exptl_absorpt_correction_T_min 0.5728
_exptl_absorpt_correction_type multi-scan
_exptl_absorpt_process_details
;
SADABS-2008/1 (Bruker,2008) was used for absorption correction.
wR2(int) was 0.0777 before and 0.0506 after correction.
The Ratio of minimum to maximum transmission is 0.7682.
The \l/2 correction factor is 0.0015.
;
_exptl_crystal_colour red
_exptl_crystal_density_diffrn 1.279
_exptl_crystal_description block
_exptl_crystal_F_000 744
_exptl_crystal_size_max 0.12
_exptl_crystal_size_mid 0.1
_exptl_crystal_size_min 0.06
_refine_diff_density_max 0.492
_refine_diff_density_min -0.802
_refine_diff_density_rms 0.086
_refine_ls_extinction_method none
_refine_ls_goodness_of_fit_ref 0.929
_refine_ls_hydrogen_treatment constr
_refine_ls_matrix_type full
_refine_ls_number_parameters 429
_refine_ls_number_reflns 8144
_refine_ls_number_restraints 0
_refine_ls_restrained_S_all 0.929
_refine_ls_R_factor_all 0.1558
_refine_ls_R_factor_gt 0.0637
_refine_ls_shift/su_max 0.000
_refine_ls_shift/su_mean 0.000
_refine_ls_structure_factor_coef Fsqd
_refine_ls_weighting_details 'w=1/[\s^2^(Fo^2^)+(0.0518P)^2^] where P=(Fo^2^+2Fc^2^)/3'
_refine_ls_weighting_scheme calc
_refine_ls_wR_factor_gt 0.1194
_refine_ls_wR_factor_ref 0.1542
_reflns_Friedel_coverage 0.000
_reflns_number_gt 4004
_reflns_number_total 8144
_reflns_threshold_expression 'I > 2\s(I)'
_cod_data_source_file c9dt00731h2.cif
_cod_data_source_block 1
_cod_depositor_comments 'Adding full bibliography for 7049344--7049347.cif.'
_cod_original_cell_volume 1830.4(11)
_cod_database_code 7049344
_shelxl_version_number 2014-3
_shelx_space_group_comment
;
The symmetry employed for this shelxl refinement is uniquely defined
by the following loop, which should always be used as a source of
symmetry information in preference to the above space-group names.
They are only intended as comments.
;
_shelx_estimated_absorpt_t_max 0.964
_shelx_estimated_absorpt_t_min 0.930
_olex2_refinement_description
;
1. Fixed Uiso
 At 1.2 times of:
  All C(H) groups, All C(H,H) groups
 At 1.5 times of:
  All C(H,H,H) groups
2.a Ternary CH refined with riding coordinates:
 C8(H8), C10(H10), C12(H12)
2.b Secondary CH2 refined with riding coordinates:
 C7(H7A,H7B), C9(H9A,H9B), C11(H11A,H11B), C13(H13A,H13B), C14(H14A,H14B),
 C15(H15A,H15B)
2.c Aromatic/amide H refined with riding coordinates:
 C18(H18), C20(H20), C26(H26), C27(H27), C28(H28), C29(H29), C30(H30),
 C32(H32), C33(H33), C34(H34), C35(H35), C36(H36), C38(H38), C39(H39), C40(H40),
  C41(H41), C42(H42)
2.d Idealised Me refined as rotating group:
 C4(H4A,H4B,H4C), C5(H5A,H5B,H5C), C22(H22A,H22B,H22C), C23(H23A,H23B,H23C),
 C24(H24A,H24B,H24C)
;
_olex2_submission_special_instructions 'No special instructions were received'

loop_
_space_group_symop_operation_xyz
'x, y, z'
'-x, -y, -z'

loop_
_atom_site_label
_atom_site_type_symbol
_atom_site_fract_x
_atom_site_fract_y
_atom_site_fract_z
_atom_site_U_iso_or_equiv
_atom_site_adp_type
_atom_site_occupancy
_atom_site_site_symmetry_order
_atom_site_calc_flag
_atom_site_refinement_flags_posn
Co1 Co 0.22316(5) 0.20228(5) 0.33873(5) 0.02693(18) Uani 1 1 d .
Cl1 Cl 0.20521(10) 0.20047(10) 0.51394(9) 0.0346(3) Uani 1 1 d .
P1 P 0.06377(10) 0.23815(10) 0.24909(9) 0.0247(3) Uani 1 1 d .
N1 N 0.4567(3) 0.1334(3) 0.2290(3) 0.0248(8) Uani 1 1 d .
N2 N 0.3965(3) 0.3131(3) 0.2414(3) 0.0274(9) Uani 1 1 d .
C1 C 0.3635(4) 0.2162(3) 0.2622(3) 0.0245(10) Uani 1 1 d .
C2 C 0.5461(4) 0.1786(4) 0.1858(3) 0.0298(11) Uani 1 1 d .
C3 C 0.5072(4) 0.2903(4) 0.1953(3) 0.0316(11) Uani 1 1 d .
C4 C 0.5637(4) 0.3827(4) 0.1657(4) 0.0437(14) Uani 1 1 d .
H4A H 0.5725 0.4231 0.2294 0.066 Uiso 1 1 calc GR
H4B H 0.5158 0.4344 0.1166 0.066 Uiso 1 1 calc GR
H4C H 0.6395 0.3505 0.1322 0.066 Uiso 1 1 calc GR
C5 C 0.6597(4) 0.1150(4) 0.1401(4) 0.0348(12) Uani 1 1 d .
H5A H 0.6963 0.1663 0.1012 0.052 Uiso 1 1 calc GR
H5B H 0.6485 0.0579 0.0920 0.052 Uiso 1 1 calc GR
H5C H 0.7089 0.0791 0.1970 0.052 Uiso 1 1 calc GR
C6 C 0.4573(4) 0.0115(3) 0.2385(3) 0.0235(10) Uani 1 1 d .
C7 C 0.5607(4) -0.0561(4) 0.2970(4) 0.0305(11) Uani 1 1 d .
H7A H 0.5601 -0.0251 0.3685 0.037 Uiso 1 1 calc R
H7B H 0.6325 -0.0510 0.2589 0.037 Uiso 1 1 calc R
C8 C 0.5572(4) -0.1805(4) 0.3056(4) 0.0331(11) Uani 1 1 d .
H8 H 0.6263 -0.2246 0.3423 0.040 Uiso 1 1 calc R
C9 C 0.5559(4) -0.2270(4) 0.1943(4) 0.0372(12) Uani 1 1 d .
H9A H 0.6265 -0.2227 0.1537 0.045 Uiso 1 1 calc R
H9B H 0.5544 -0.3064 0.1991 0.045 Uiso 1 1 calc R
C10 C 0.4506(4) -0.1601(4) 0.1383(4) 0.0353(12) Uani 1 1 d .
H10 H 0.4500 -0.1914 0.0662 0.042 Uiso 1 1 calc R
C11 C 0.3409(4) -0.1664(4) 0.2008(4) 0.0388(12) Uani 1 1 d .
H11A H 0.2726 -0.1220 0.1647 0.047 Uiso 1 1 calc R
H11B H 0.3360 -0.2448 0.2055 0.047 Uiso 1 1 calc R
C12 C 0.3442(4) -0.1205(4) 0.3106(4) 0.0346(12) Uani 1 1 d .
H12 H 0.2729 -0.1245 0.3519 0.042 Uiso 1 1 calc R
C13 C 0.3494(4) 0.0022(4) 0.3028(4) 0.0298(11) Uani 1 1 d .
H13A H 0.2800 0.0471 0.2686 0.036 Uiso 1 1 calc R
H13B H 0.3506 0.0322 0.3744 0.036 Uiso 1 1 calc R
C14 C 0.4485(4) -0.1877(4) 0.3678(4) 0.0361(12) Uani 1 1 d .
H14A H 0.4456 -0.2667 0.3744 0.043 Uiso 1 1 calc R
H14B H 0.4486 -0.1577 0.4396 0.043 Uiso 1 1 calc R
C15 C 0.4558(4) -0.0370(4) 0.1285(3) 0.0339(12) Uani 1 1 d .
H15A H 0.5258 -0.0326 0.0869 0.041 Uiso 1 1 calc R
H15B H 0.3881 0.0070 0.0912 0.041 Uiso 1 1 calc R
C16 C 0.3268(4) 0.4220(3) 0.2692(3) 0.0258(10) Uani 1 1 d .
C17 C 0.2588(4) 0.4878(4) 0.1940(3) 0.0294(11) Uani 1 1 d .
C18 C 0.1890(4) 0.5905(4) 0.2252(4) 0.0303(11) Uani 1 1 d .
H18 H 0.1425 0.6362 0.1745 0.036 Uiso 1 1 calc R
C19 C 0.1844(4) 0.6291(4) 0.3284(4) 0.0309(11) Uani 1 1 d .
C20 C 0.2553(4) 0.5616(4) 0.4002(4) 0.0327(11) Uani 1 1 d .
H20 H 0.2547 0.5875 0.4703 0.039 Uiso 1 1 calc R
C21 C 0.3269(4) 0.4583(4) 0.3738(3) 0.0287(11) Uani 1 1 d .
C22 C 0.4039(4) 0.3894(4) 0.4536(4) 0.0395(13) Uani 1 1 d .
H22A H 0.4017 0.4336 0.5174 0.059 Uiso 1 1 calc GR
H22B H 0.4828 0.3668 0.4241 0.059 Uiso 1 1 calc GR
H22C H 0.3773 0.3227 0.4715 0.059 Uiso 1 1 calc GR
C23 C 0.1037(4) 0.7407(4) 0.3603(4) 0.0396(13) Uani 1 1 d .
H23A H 0.0266 0.7310 0.3762 0.059 Uiso 1 1 calc GR
H23B H 0.1005 0.7944 0.3023 0.059 Uiso 1 1 calc GR
H23C H 0.1321 0.7687 0.4229 0.059 Uiso 1 1 calc GR
C24 C 0.2586(5) 0.4488(4) 0.0823(4) 0.0416(13) Uani 1 1 d .
H24A H 0.2116 0.3953 0.0795 0.062 Uiso 1 1 calc GR
H24B H 0.3375 0.4128 0.0579 0.062 Uiso 1 1 calc GR
H24C H 0.2267 0.5130 0.0369 0.062 Uiso 1 1 calc GR
C25 C -0.0077(4) 0.3864(4) 0.2464(3) 0.0267(10) Uani 1 1 d .
C26 C -0.0453(4) 0.4500(4) 0.1564(4) 0.0320(11) Uani 1 1 d .
H26 H -0.0327 0.4152 0.0892 0.038 Uiso 1 1 calc R
C27 C -0.1002(4) 0.5618(4) 0.1635(4) 0.0398(13) Uani 1 1 d .
H27 H -0.1228 0.6040 0.1013 0.048 Uiso 1 1 calc R
C28 C -0.1228(4) 0.6134(4) 0.2615(4) 0.0348(12) Uani 1 1 d .
H28 H -0.1632 0.6900 0.2668 0.042 Uiso 1 1 calc R
C29 C -0.0855(4) 0.5515(4) 0.3515(4) 0.0329(12) Uani 1 1 d .
H29 H -0.1003 0.5861 0.4187 0.039 Uiso 1 1 calc R
C30 C -0.0280(4) 0.4418(4) 0.3440(3) 0.0316(11) Uani 1 1 d .
H30 H -0.0009 0.4016 0.4062 0.038 Uiso 1 1 calc R
C31 C -0.0499(4) 0.1807(4) 0.3127(3) 0.0250(10) Uani 1 1 d .
C32 C -0.0176(4) 0.0705(4) 0.3464(3) 0.0317(11) Uani 1 1 d .
H32 H 0.0601 0.0288 0.3363 0.038 Uiso 1 1 calc R
C33 C -0.0971(4) 0.0196(4) 0.3949(3) 0.0320(11) Uani 1 1 d .
H33 H -0.0739 -0.0561 0.4173 0.038 Uiso 1 1 calc R
C34 C -0.2110(4) 0.0812(4) 0.4100(3) 0.0319(11) Uani 1 1 d .
H34 H -0.2662 0.0475 0.4424 0.038 Uiso 1 1 calc R
C35 C -0.2429(4) 0.1912(4) 0.3779(4) 0.0358(12) Uani 1 1 d .
H35 H -0.3202 0.2335 0.3895 0.043 Uiso 1 1 calc R
C36 C -0.1637(4) 0.2413(4) 0.3285(3) 0.0288(11) Uani 1 1 d .
H36 H -0.1872 0.3168 0.3057 0.035 Uiso 1 1 calc R
C37 C 0.0606(4) 0.1943(3) 0.1112(3) 0.0256(10) Uani 1 1 d .
C38 C 0.1604(4) 0.1789(4) 0.0478(4) 0.0320(11) Uani 1 1 d .
H38 H 0.2285 0.1894 0.0763 0.038 Uiso 1 1 calc R
C39 C 0.1606(4) 0.1482(4) -0.0567(4) 0.0361(12) Uani 1 1 d .
H39 H 0.2287 0.1394 -0.0998 0.043 Uiso 1 1 calc R
C40 C 0.0629(5) 0.1303(4) -0.0991(4) 0.0407(13) Uani 1 1 d .
H40 H 0.0638 0.1086 -0.1707 0.049 Uiso 1 1 calc R
C41 C -0.0357(5) 0.1444(4) -0.0361(4) 0.0478(14) Uani 1 1 d .
H41 H -0.1030 0.1319 -0.0645 0.057 Uiso 1 1 calc R
C42 C -0.0379(4) 0.1765(4) 0.0683(4) 0.0402(13) Uani 1 1 d .
H42 H -0.1065 0.1864 0.1107 0.048 Uiso 1 1 calc R

loop_
_atom_site_aniso_label
_atom_site_aniso_U_11
_atom_site_aniso_U_22
_atom_site_aniso_U_33
_atom_site_aniso_U_23
_atom_site_aniso_U_13
_atom_site_aniso_U_12
Co1 0.0222(4) 0.0327(4) 0.0290(4) -0.0014(3) -0.0025(3) -0.0124(3)
Cl1 0.0397(7) 0.0384(7) 0.0296(7) -0.0030(5) 0.0010(5) -0.0173(6)
P1 0.0204(6) 0.0299(7) 0.0266(7) -0.0007(5) -0.0016(5) -0.0112(5)
N1 0.024(2) 0.031(2) 0.022(2) -0.0021(16) 0.0008(16) -0.0117(18)
N2 0.025(2) 0.029(2) 0.031(2) 0.0031(17) -0.0023(16) -0.0128(18)
C1 0.028(3) 0.027(2) 0.021(2) 0.0006(19) -0.0079(19) -0.012(2)
C2 0.030(3) 0.038(3) 0.026(3) -0.002(2) 0.001(2) -0.017(2)
C3 0.029(3) 0.039(3) 0.031(3) -0.002(2) 0.003(2) -0.017(2)
C4 0.036(3) 0.038(3) 0.059(4) 0.004(3) 0.002(3) -0.013(3)
C5 0.028(3) 0.043(3) 0.036(3) 0.000(2) 0.001(2) -0.016(2)
C6 0.020(2) 0.025(2) 0.028(2) -0.0033(19) 0.0012(18) -0.010(2)
C7 0.023(3) 0.038(3) 0.034(3) 0.002(2) -0.011(2) -0.012(2)
C8 0.029(3) 0.035(3) 0.038(3) 0.006(2) -0.007(2) -0.012(2)
C9 0.034(3) 0.039(3) 0.040(3) -0.004(2) 0.003(2) -0.012(2)
C10 0.042(3) 0.037(3) 0.031(3) -0.008(2) -0.006(2) -0.017(2)
C11 0.035(3) 0.034(3) 0.052(3) 0.004(2) -0.013(2) -0.016(2)
C12 0.028(3) 0.032(3) 0.046(3) -0.002(2) 0.006(2) -0.012(2)
C13 0.022(3) 0.033(3) 0.035(3) 0.004(2) -0.001(2) -0.008(2)
C14 0.037(3) 0.035(3) 0.037(3) 0.001(2) -0.003(2) -0.010(2)
C15 0.040(3) 0.044(3) 0.021(3) -0.002(2) -0.005(2) -0.016(2)
C16 0.023(3) 0.024(2) 0.033(3) 0.001(2) -0.002(2) -0.012(2)
C17 0.031(3) 0.037(3) 0.028(3) 0.005(2) -0.007(2) -0.021(2)
C18 0.029(3) 0.026(3) 0.041(3) 0.004(2) -0.010(2) -0.014(2)
C19 0.022(3) 0.025(3) 0.049(3) -0.002(2) -0.002(2) -0.013(2)
C20 0.035(3) 0.035(3) 0.034(3) -0.006(2) -0.001(2) -0.019(2)
C21 0.030(3) 0.031(3) 0.030(3) 0.002(2) -0.006(2) -0.016(2)
C22 0.044(3) 0.041(3) 0.038(3) 0.004(2) -0.010(2) -0.018(3)
C23 0.038(3) 0.035(3) 0.052(3) -0.005(2) 0.000(2) -0.020(2)
C24 0.055(4) 0.040(3) 0.035(3) 0.001(2) -0.014(2) -0.021(3)
C25 0.020(2) 0.033(3) 0.031(3) -0.002(2) -0.0039(19) -0.013(2)
C26 0.034(3) 0.028(3) 0.035(3) -0.005(2) -0.005(2) -0.009(2)
C27 0.042(3) 0.044(3) 0.036(3) -0.001(2) -0.011(2) -0.012(3)
C28 0.035(3) 0.027(3) 0.045(3) -0.006(2) -0.006(2) -0.012(2)
C29 0.036(3) 0.031(3) 0.033(3) -0.006(2) -0.004(2) -0.012(2)
C30 0.039(3) 0.035(3) 0.026(3) 0.001(2) -0.005(2) -0.019(2)
C31 0.030(3) 0.029(3) 0.020(2) -0.0025(19) -0.0036(19) -0.014(2)
C32 0.025(3) 0.035(3) 0.037(3) -0.004(2) -0.001(2) -0.011(2)
C33 0.037(3) 0.028(3) 0.035(3) 0.002(2) 0.001(2) -0.016(2)
C34 0.031(3) 0.046(3) 0.026(3) 0.003(2) 0.000(2) -0.025(2)
C35 0.023(3) 0.050(3) 0.037(3) -0.003(2) 0.003(2) -0.014(2)
C36 0.028(3) 0.029(3) 0.030(3) -0.001(2) -0.005(2) -0.009(2)
C37 0.025(3) 0.025(2) 0.028(3) -0.0007(19) -0.0009(19) -0.009(2)
C38 0.029(3) 0.032(3) 0.037(3) -0.001(2) 0.000(2) -0.011(2)
C39 0.039(3) 0.036(3) 0.033(3) -0.001(2) 0.004(2) -0.011(2)
C40 0.052(4) 0.044(3) 0.027(3) -0.008(2) -0.003(2) -0.013(3)
C41 0.044(3) 0.070(4) 0.039(3) -0.012(3) -0.006(3) -0.031(3)
C42 0.032(3) 0.064(4) 0.031(3) -0.008(2) -0.001(2) -0.024(3)

loop_
_atom_type_symbol
_atom_type_description
_atom_type_scat_dispersion_real
_atom_type_scat_dispersion_imag
_atom_type_scat_source
C C 0.0033 0.0016 'International Tables Vol C Tables 4.2.6.8 and 6.1.1.4'
H H 0.0000 0.0000 'International Tables Vol C Tables 4.2.6.8 and 6.1.1.4'
Cl Cl 0.1484 0.1585 'International Tables Vol C Tables 4.2.6.8 and 6.1.1.4'
Co Co 0.3494 0.9721 'International Tables Vol C Tables 4.2.6.8 and 6.1.1.4'
N N 0.0061 0.0033 'International Tables Vol C Tables 4.2.6.8 and 6.1.1.4'
P P 0.1023 0.0942 'International Tables Vol C Tables 4.2.6.8 and 6.1.1.4'

loop_
_geom_angle_atom_site_label_1
_geom_angle_atom_site_label_2
_geom_angle_atom_site_label_3
_geom_angle
P1 Co1 Cl1 117.65(5)
C1 Co1 Cl1 123.05(13)
C1 Co1 P1 117.00(13)
C25 P1 Co1 112.02(15)
C25 P1 C31 101.1(2)
C25 P1 C37 103.7(2)
C31 P1 Co1 113.12(15)
C37 P1 Co1 123.00(15)
C37 P1 C31 101.23(19)
C1 N1 C2 111.2(4)
C1 N1 C6 121.5(3)
C2 N1 C6 127.3(3)
C1 N2 C3 111.2(4)
C1 N2 C16 123.4(4)
C3 N2 C16 125.3(4)
N1 C1 Co1 128.6(3)
N1 C1 N2 104.0(4)
N2 C1 Co1 127.0(3)
N1 C2 C5 126.9(4)
C3 C2 N1 105.9(4)
C3 C2 C5 127.2(4)
N2 C3 C4 121.5(4)
C2 C3 N2 107.7(4)
C2 C3 C4 130.8(4)
C3 C4 H4A 109.5
C3 C4 H4B 109.5
C3 C4 H4C 109.5
H4A C4 H4B 109.5
H4A C4 H4C 109.5
H4B C4 H4C 109.5
C2 C5 H5A 109.5
C2 C5 H5B 109.5
C2 C5 H5C 109.5
H5A C5 H5B 109.5
H5A C5 H5C 109.5
H5B C5 H5C 109.5
N1 C6 C7 112.1(4)
N1 C6 C13 108.7(3)
N1 C6 C15 109.6(3)
C7 C6 C13 106.9(4)
C7 C6 C15 110.2(3)
C15 C6 C13 109.2(4)
C6 C7 H7A 109.6
C6 C7 H7B 109.6
C6 C7 C8 110.2(4)
H7A C7 H7B 108.1
C8 C7 H7A 109.6
C8 C7 H7B 109.6
C7 C8 H8 109.7
C9 C8 C7 109.2(4)
C9 C8 H8 109.7
C14 C8 C7 109.1(4)
C14 C8 H8 109.7
C14 C8 C9 109.4(4)
C8 C9 H9A 109.7
C8 C9 H9B 109.7
H9A C9 H9B 108.2
C10 C9 C8 109.8(4)
C10 C9 H9A 109.7
C10 C9 H9B 109.7
C9 C10 H10 109.3
C9 C10 C11 110.0(4)
C9 C10 C15 109.2(4)
C11 C10 H10 109.3
C11 C10 C15 109.6(4)
C15 C10 H10 109.3
C10 C11 H11A 109.9
C10 C11 H11B 109.9
H11A C11 H11B 108.3
C12 C11 C10 108.7(4)
C12 C11 H11A 109.9
C12 C11 H11B 109.9
C11 C12 H12 109.0
C11 C12 C13 109.7(4)
C11 C12 C14 110.9(4)
C13 C12 H12 109.0
C14 C12 H12 109.0
C14 C12 C13 109.1(4)
C6 C13 C12 110.4(4)
C6 C13 H13A 109.6
C6 C13 H13B 109.6
C12 C13 H13A 109.6
C12 C13 H13B 109.6
H13A C13 H13B 108.1
C8 C14 H14A 109.9
C8 C14 H14B 109.9
C12 C14 C8 109.0(4)
C12 C14 H14A 109.9
C12 C14 H14B 109.9
H14A C14 H14B 108.3
C6 C15 C10 109.7(4)
C6 C15 H15A 109.7
C6 C15 H15B 109.7
C10 C15 H15A 109.7
C10 C15 H15B 109.7
H15A C15 H15B 108.2
C17 C16 N2 119.9(4)
C17 C16 C21 121.7(4)
C21 C16 N2 118.4(4)
C16 C17 C24 121.6(4)
C18 C17 C16 118.1(4)
C18 C17 C24 120.3(4)
C17 C18 H18 118.8
C17 C18 C19 122.3(4)
C19 C18 H18 118.8
C18 C19 C23 120.7(4)
C20 C19 C18 117.6(4)
C20 C19 C23 121.7(4)
C19 C20 H20 118.6
C21 C20 C19 122.8(4)
C21 C20 H20 118.6
C16 C21 C22 121.6(4)
C20 C21 C16 117.6(4)
C20 C21 C22 120.8(4)
C21 C22 H22A 109.5
C21 C22 H22B 109.5
C21 C22 H22C 109.5
H22A C22 H22B 109.5
H22A C22 H22C 109.5
H22B C22 H22C 109.5
C19 C23 H23A 109.5
C19 C23 H23B 109.5
C19 C23 H23C 109.5
H23A C23 H23B 109.5
H23A C23 H23C 109.5
H23B C23 H23C 109.5
C17 C24 H24A 109.5
C17 C24 H24B 109.5
C17 C24 H24C 109.5
H24A C24 H24B 109.5
H24A C24 H24C 109.5
H24B C24 H24C 109.5
C26 C25 P1 125.9(3)
C26 C25 C30 117.3(4)
C30 C25 P1 116.8(4)
C25 C26 H26 119.4
C27 C26 C25 121.2(4)
C27 C26 H26 119.4
C26 C27 H27 119.9
C26 C27 C28 120.3(5)
C28 C27 H27 119.9
C27 C28 H28 120.4
C29 C28 C27 119.1(4)
C29 C28 H28 120.4
C28 C29 H29 119.7
C30 C29 C28 120.5(4)
C30 C29 H29 119.7
C25 C30 H30 119.2
C29 C30 C25 121.6(5)
C29 C30 H30 119.2
C32 C31 P1 116.9(3)
C32 C31 C36 119.0(4)
C36 C31 P1 124.1(3)
C31 C32 H32 119.4
C31 C32 C33 121.2(4)
C33 C32 H32 119.4
C32 C33 H33 120.4
C32 C33 C34 119.2(4)
C34 C33 H33 120.4
C33 C34 H34 120.2
C35 C34 C33 119.7(4)
C35 C34 H34 120.2
C34 C35 H35 119.5
C34 C35 C36 120.9(4)
C36 C35 H35 119.5
C31 C36 C35 120.0(4)
C31 C36 H36 120.0
C35 C36 H36 120.0
C38 C37 P1 118.5(3)
C38 C37 C42 119.0(4)
C42 C37 P1 122.5(3)
C37 C38 H38 119.9
C39 C38 C37 120.1(4)
C39 C38 H38 119.9
C38 C39 H39 119.6
C40 C39 C38 120.8(5)
C40 C39 H39 119.6
C39 C40 H40 120.5
C41 C40 C39 119.1(5)
C41 C40 H40 120.5
C40 C41 H41 119.6
C40 C41 C42 120.9(5)
C42 C41 H41 119.6
C37 C42 H42 119.9
C41 C42 C37 120.1(4)
C41 C42 H42 119.9

loop_
_geom_bond_atom_site_label_1
_geom_bond_atom_site_label_2
_geom_bond_distance
Co1 Cl1 2.2260(15)
Co1 P1 2.2149(15)
Co1 C1 1.961(4)
P1 C25 1.818(4)
P1 C31 1.852(4)
P1 C37 1.846(4)
N1 C1 1.368(5)
N1 C2 1.425(5)
N1 C6 1.511(5)
N2 C1 1.378(5)
N2 C3 1.396(5)
N2 C16 1.434(5)
C2 C3 1.348(6)
C2 C5 1.492(6)
C3 C4 1.512(6)
C4 H4A 0.9800
C4 H4B 0.9800
C4 H4C 0.9800
C5 H5A 0.9800
C5 H5B 0.9800
C5 H5C 0.9800
C6 C7 1.525(6)
C6 C13 1.536(6)
C6 C15 1.531(6)
C7 H7A 0.9900
C7 H7B 0.9900
C7 C8 1.554(6)
C8 H8 1.0000
C8 C9 1.536(6)
C8 C14 1.524(6)
C9 H9A 0.9900
C9 H9B 0.9900
C9 C10 1.523(6)
C10 H10 1.0000
C10 C11 1.532(6)
C10 C15 1.546(6)
C11 H11A 0.9900
C11 H11B 0.9900
C11 C12 1.520(6)
C12 H12 1.0000
C12 C13 1.540(6)
C12 C14 1.522(6)
C13 H13A 0.9900
C13 H13B 0.9900
C14 H14A 0.9900
C14 H14B 0.9900
C15 H15A 0.9900
C15 H15B 0.9900
C16 C17 1.393(6)
C16 C21 1.409(6)
C17 C18 1.386(6)
C17 C24 1.505(6)
C18 H18 0.9500
C18 C19 1.396(6)
C19 C20 1.390(6)
C19 C23 1.521(6)
C20 H20 0.9500
C20 C21 1.384(6)
C21 C22 1.503(6)
C22 H22A 0.9800
C22 H22B 0.9800
C22 H22C 0.9800
C23 H23A 0.9800
C23 H23B 0.9800
C23 H23C 0.9800
C24 H24A 0.9800
C24 H24B 0.9800
C24 H24C 0.9800
C25 C26 1.401(6)
C25 C30 1.407(6)
C26 H26 0.9500
C26 C27 1.376(6)
C27 H27 0.9500
C27 C28 1.392(6)
C28 H28 0.9500
C28 C29 1.390(6)
C29 H29 0.9500
C29 C30 1.360(6)
C30 H30 0.9500
C31 C32 1.387(6)
C31 C36 1.391(6)
C32 H32 0.9500
C32 C33 1.395(6)
C33 H33 0.9500
C33 C34 1.395(6)
C34 H34 0.9500
C34 C35 1.378(6)
C35 H35 0.9500
C35 C36 1.391(6)
C36 H36 0.9500
C37 C38 1.392(6)
C37 C42 1.394(6)
C38 H38 0.9500
C38 C39 1.385(6)
C39 H39 0.9500
C39 C40 1.384(7)
C40 H40 0.9500
C40 C41 1.380(7)
C41 H41 0.9500
C41 C42 1.387(6)
C42 H42 0.9500

loop_
_geom_torsion_atom_site_label_1
_geom_torsion_atom_site_label_2
_geom_torsion_atom_site_label_3
_geom_torsion_atom_site_label_4
_geom_torsion
Co1 P1 C25 C26 129.7(4)
Co1 P1 C25 C30 -51.1(4)
Co1 P1 C31 C32 -47.8(4)
Co1 P1 C31 C36 131.9(3)
Co1 P1 C37 C38 -25.9(4)
Co1 P1 C37 C42 154.3(3)
P1 C25 C26 C27 179.0(4)
P1 C25 C30 C29 -177.0(4)
P1 C31 C32 C33 -179.8(3)
P1 C31 C36 C35 -179.5(3)
P1 C37 C38 C39 -178.7(3)
P1 C37 C42 C41 179.5(4)
N1 C2 C3 N2 -0.9(5)
N1 C2 C3 C4 178.7(5)
N1 C6 C7 C8 179.5(3)
N1 C6 C13 C12 177.8(4)
N1 C6 C15 C10 -177.3(4)
N2 C16 C17 C18 177.3(4)
N2 C16 C17 C24 -1.6(7)
N2 C16 C21 C20 -177.3(4)
N2 C16 C21 C22 4.2(6)
C1 N1 C2 C3 1.4(5)
C1 N1 C2 C5 -179.0(4)
C1 N1 C6 C7 -126.1(4)
C1 N1 C6 C13 -8.1(5)
C1 N1 C6 C15 111.2(4)
C1 N2 C3 C2 0.2(5)
C1 N2 C3 C4 -179.4(4)
C1 N2 C16 C17 -97.6(5)
C1 N2 C16 C21 80.8(5)
C2 N1 C1 Co1 -173.9(3)
C2 N1 C1 N2 -1.2(5)
C2 N1 C6 C7 54.8(5)
C2 N1 C6 C13 172.7(4)
C2 N1 C6 C15 -67.9(5)
C3 N2 C1 Co1 173.5(3)
C3 N2 C1 N1 0.6(5)
C3 N2 C16 C17 85.8(6)
C3 N2 C16 C21 -95.8(5)
C5 C2 C3 N2 179.4(4)
C5 C2 C3 C4 -0.9(8)
C6 N1 C1 Co1 6.8(6)
C6 N1 C1 N2 179.5(3)
C6 N1 C2 C3 -179.4(4)
C6 N1 C2 C5 0.2(7)
C6 C7 C8 C9 58.2(5)
C6 C7 C8 C14 -61.3(5)
C7 C6 C13 C12 -61.0(5)
C7 C6 C15 C10 58.9(5)
C7 C8 C9 C10 -59.9(5)
C7 C8 C14 C12 60.0(5)
C8 C9 C10 C11 -59.3(5)
C8 C9 C10 C15 61.0(5)
C9 C8 C14 C12 -59.4(5)
C9 C10 C11 C12 58.8(5)
C9 C10 C15 C6 -60.2(5)
C10 C11 C12 C13 60.8(5)
C10 C11 C12 C14 -59.8(5)
C11 C10 C15 C6 60.4(5)
C11 C12 C13 C6 -59.9(5)
C11 C12 C14 C8 60.5(5)
C13 C6 C7 C8 60.5(4)
C13 C6 C15 C10 -58.3(5)
C13 C12 C14 C8 -60.4(5)
C14 C8 C9 C10 59.5(5)
C14 C12 C13 C6 61.8(5)
C15 C6 C7 C8 -58.1(5)
C15 C6 C13 C12 58.2(5)
C15 C10 C11 C12 -61.3(5)
C16 N2 C1 Co1 -3.6(6)
C16 N2 C1 N1 -176.4(4)
C16 N2 C3 C2 177.2(4)
C16 N2 C3 C4 -2.5(7)
C16 C17 C18 C19 -0.3(7)
C17 C16 C21 C20 1.1(7)
C17 C16 C21 C22 -177.4(4)
C17 C18 C19 C20 1.6(7)
C17 C18 C19 C23 -178.1(4)
C18 C19 C20 C21 -1.6(7)
C19 C20 C21 C16 0.3(7)
C19 C20 C21 C22 178.8(4)
C21 C16 C17 C18 -1.1(7)
C21 C16 C17 C24 -179.9(4)
C23 C19 C20 C21 178.1(4)
C24 C17 C18 C19 178.6(4)
C25 P1 C31 C32 -167.8(3)
C25 P1 C31 C36 12.0(4)
C25 P1 C37 C38 102.2(4)
C25 P1 C37 C42 -77.5(4)
C25 C26 C27 C28 -2.1(7)
C26 C25 C30 C29 2.3(7)
C26 C27 C28 C29 2.3(7)
C27 C28 C29 C30 -0.2(7)
C28 C29 C30 C25 -2.1(7)
C30 C25 C26 C27 -0.2(7)
C31 P1 C25 C26 -109.6(4)
C31 P1 C25 C30 69.6(4)
C31 P1 C37 C38 -153.2(4)
C31 P1 C37 C42 27.0(4)
C31 C32 C33 C34 -0.3(7)
C32 C31 C36 C35 0.2(6)
C32 C33 C34 C35 -0.6(7)
C33 C34 C35 C36 1.3(7)
C34 C35 C36 C31 -1.1(7)
C36 C31 C32 C33 0.4(6)
C37 P1 C25 C26 -5.0(5)
C37 P1 C25 C30 174.2(3)
C37 P1 C31 C32 85.7(4)
C37 P1 C31 C36 -94.6(4)
C37 C38 C39 C40 -1.3(7)
C38 C37 C42 C41 -0.2(7)
C38 C39 C40 C41 0.6(8)
C39 C40 C41 C42 0.3(8)
C40 C41 C42 C37 -0.5(8)
C42 C37 C38 C39 1.1(7)
